data_4021926
loop_
_publ_author_name
'Glen Baghdasarian'
'K. A. Woerpel'

_publ_section_title
;
 Electrostatic Effects on the Reactions of Cyclohexanone Oxocarbenium Ions
;
_journal_name_full 'Journal of Organic Chemistry'
_journal_page_first 6851
_journal_page_last 6858
_journal_paper_doi 10.1021/jo060968z
_journal_volume 71
_journal_year 2006
_chemical_formula_sum 'C17 H24 N2 O5'
_chemical_formula_weight 336.38
_chemical_name_systematic
; 
 ? 
;
_space_group_IT_number 61
_symmetry_cell_setting orthorhombic
_symmetry_space_group_name_Hall '-P 2ac 2ab'
_symmetry_space_group_name_H-M 'P b c a'
_atom_sites_solution_hydrogens difmap
_atom_sites_solution_primary direct
_atom_sites_solution_secondary difmap
_audit_creation_method SHELXTL
_cell_angle_alpha 90.00
_cell_angle_beta 90.00
_cell_angle_gamma 90.00
_cell_formula_units_Z 8
_cell_length_a 15.4190(9)
_cell_length_b 7.0236(4)
_cell_length_c 30.8348(18)
_cell_measurement_temperature 163(2)
_cell_volume 3339.3(3)
_computing_cell_refinement 'Bruker SMART/SAINT'
_computing_data_collection 'Bruker SMART'
_computing_data_reduction 'Bruker SAINT'
_computing_molecular_graphics 'Bruker SHELXTL'
_computing_publication_material 'Bruker SHELXTL'
_computing_structure_refinement 'Bruker SHELXTL'
_computing_structure_solution 'Bruker SHELXTL'
_diffrn_ambient_temperature 163(2)
_diffrn_measured_fraction_theta_full 0.983
_diffrn_measured_fraction_theta_max 0.983
_diffrn_measurement_device_type 'CCD area detector'
_diffrn_measurement_method 'phi and omega scans'
_diffrn_radiation_monochromator graphite
_diffrn_radiation_source 'normal-focus sealed tube'
_diffrn_radiation_type MoK\a
_diffrn_radiation_wavelength 0.71073
_diffrn_reflns_av_R_equivalents 0.0560
_diffrn_reflns_av_sigmaI/netI 0.0328
_diffrn_reflns_limit_h_max 20
_diffrn_reflns_limit_h_min -20
_diffrn_reflns_limit_k_max 9
_diffrn_reflns_limit_k_min -9
_diffrn_reflns_limit_l_max 40
_diffrn_reflns_limit_l_min -40
_diffrn_reflns_number 32020
_diffrn_reflns_theta_full 28.30
_diffrn_reflns_theta_max 28.30
_diffrn_reflns_theta_min 1.32
_diffrn_standards_decay_% '< 1.0'
_diffrn_standards_interval_count 'initial 50 frames recollected'
_diffrn_standards_number '50 frames'
_exptl_absorpt_coefficient_mu 0.099
_exptl_absorpt_correction_T_max 0.9912
_exptl_absorpt_correction_T_min 0.9551
_exptl_absorpt_correction_type multi-scan
_exptl_absorpt_process_details 'Bruker SADABS'
_exptl_crystal_colour colorless
_exptl_crystal_density_diffrn 1.338
_exptl_crystal_density_meas ?
_exptl_crystal_density_method 'not measured'
_exptl_crystal_description plate
_exptl_crystal_F_000 1440
_exptl_crystal_size_max 0.47
_exptl_crystal_size_mid 0.40
_exptl_crystal_size_min 0.09
_refine_diff_density_max 0.278
_refine_diff_density_min -0.189
_refine_diff_density_rms 0.044
_refine_ls_extinction_coef 0.0018(4)
_refine_ls_extinction_expression Fc^*^=kFc[1+0.001xFc^2^\l^3^/sin(2\q)]^-1/4^
_refine_ls_extinction_method SHELXTL
_refine_ls_goodness_of_fit_ref 1.012
_refine_ls_hydrogen_treatment refall
_refine_ls_matrix_type full
_refine_ls_number_parameters 314
_refine_ls_number_reflns 4080
_refine_ls_number_restraints 0
_refine_ls_restrained_S_all 1.012
_refine_ls_R_factor_all 0.0680
_refine_ls_R_factor_gt 0.0405
_refine_ls_shift/su_max 0.001
_refine_ls_shift/su_mean 0.000
_refine_ls_structure_factor_coef Fsqd
_refine_ls_weighting_details 'calc w=1/[\s^2^(Fo^2^)+(0.0470P)^2^+1.2293P] where P=(Fo^2^+2Fc^2^)/3'
_refine_ls_weighting_scheme calc
_refine_ls_wR_factor_gt 0.0922
_refine_ls_wR_factor_ref 0.1062
_reflns_number_gt 2941
_reflns_number_total 4080
_reflns_threshold_expression >2sigma(I)
_cod_data_source_file jo060968zsi20060510_123350.cif
_cod_depositor_comments
;
The following automatic conversions were performed:
'_symmetry_cell_setting' value 'Orthorhombic' changed to 'orthorhombic'
according to '/home/saulius/struct/CIF-dictionaries/cif_core.dic'
dictionary named 'cif_core.dic' version 2.4.1 from 2010-06-29.

Automatic conversion script
Id: cif_fix_enum 1527 2010-12-29 10:47:43Z saulius 

The following automatic conversions were performed:

'_exptl_crystal_density_meas' value 'none' was changed to '?' - the
value is perceived as not measured.

Automatic conversion script
Id: cif_fix_values 3008 2015-01-20 13:52:24Z robertas 
;
_cod_database_code 4021926

loop_
_symmetry_equiv_pos_as_xyz
'x, y, z'
'-x+1/2, -y, z+1/2'
'-x, y+1/2, -z+1/2'
'x+1/2, -y+1/2, -z'
'-x, -y, -z'
'x-1/2, y, -z-1/2'
'x, -y-1/2, z-1/2'
'-x-1/2, y-1/2, z'

loop_
_atom_site_label
_atom_site_type_symbol
_atom_site_fract_x
_atom_site_fract_y
_atom_site_fract_z
_atom_site_U_iso_or_equiv
_atom_site_adp_type
_atom_site_occupancy
_atom_site_symmetry_multiplicity
_atom_site_calc_flag
O1 O 0.11541(6) 0.02513(14) 0.63379(3) 0.0238(2) Uani 1 1 d
O2 O 0.25855(7) -0.00144(16) 0.64995(3) 0.0302(3) Uani 1 1 d
O3 O -0.08845(6) 0.17463(15) 0.73227(3) 0.0268(2) Uani 1 1 d
O4 O 0.58423(7) 0.2540(2) 0.51041(5) 0.0560(4) Uani 1 1 d
O5 O 0.50922(7) 0.34047(19) 0.45529(4) 0.0411(3) Uani 1 1 d
N1 N 0.21026(8) 0.09793(18) 0.58307(4) 0.0221(3) Uani 1 1 d
N2 N 0.51440(8) 0.27623(19) 0.49211(5) 0.0322(3) Uani 1 1 d
C1 C 0.09166(9) -0.0233(2) 0.67866(4) 0.0240(3) Uani 1 1 d
C2 C 0.00189(9) -0.1111(2) 0.67624(5) 0.0256(3) Uani 1 1 d
C3 C -0.06571(9) 0.0317(2) 0.66028(5) 0.0233(3) Uani 1 1 d
C4 C -0.06763(9) 0.2148(2) 0.68731(4) 0.0227(3) Uani 1 1 d
C5 C 0.02396(9) 0.2992(2) 0.68983(5) 0.0239(3) Uani 1 1 d
C6 C 0.09201(9) 0.1568(2) 0.70564(5) 0.0250(3) Uani 1 1 d
C7 C -0.16890(11) 0.0841(3) 0.74080(6) 0.0340(4) Uani 1 1 d
C8 C -0.13256(10) 0.3610(2) 0.66945(5) 0.0260(3) Uani 1 1 d
C9 C -0.12048(12) 0.4188(3) 0.62258(6) 0.0390(4) Uani 1 1 d
C10 C -0.18464(12) 0.5653(3) 0.60677(6) 0.0385(4) Uani 1 1 d
C11 C 0.20061(9) 0.0369(2) 0.62513(4) 0.0222(3) Uani 1 1 d
C12 C 0.28792(8) 0.13371(19) 0.56135(4) 0.0203(3) Uani 1 1 d
C13 C 0.36945(9) 0.1068(2) 0.58007(5) 0.0291(3) Uani 1 1 d
C14 C 0.44285(10) 0.1542(2) 0.55692(5) 0.0324(4) Uani 1 1 d
C15 C 0.43588(9) 0.2255(2) 0.51546(5) 0.0250(3) Uani 1 1 d
C16 C 0.35583(9) 0.2506(2) 0.49592(5) 0.0262(3) Uani 1 1 d
C17 C 0.28230(9) 0.2038(2) 0.51889(5) 0.0258(3) Uani 1 1 d
H1 H 0.1650(11) 0.117(2) 0.5700(5) 0.023(4) Uiso 1 1 d
H1A H 0.1342(10) -0.113(2) 0.6900(5) 0.018(4) Uiso 1 1 d
H2A H -0.0128(9) -0.156(2) 0.7061(5) 0.022(4) Uiso 1 1 d
H2B H 0.0035(10) -0.226(2) 0.6565(5) 0.030(4) Uiso 1 1 d
H3A H -0.0513(9) 0.065(2) 0.6308(5) 0.021(4) Uiso 1 1 d
H3B H -0.1235(11) -0.028(2) 0.6595(5) 0.030(4) Uiso 1 1 d
H5A H 0.0213(9) 0.409(2) 0.7090(5) 0.023(4) Uiso 1 1 d
H5B H 0.0411(10) 0.345(2) 0.6594(5) 0.025(4) Uiso 1 1 d
H6A H 0.0794(10) 0.120(2) 0.7360(6) 0.030(4) Uiso 1 1 d
H6B H 0.1491(10) 0.216(2) 0.7050(5) 0.024(4) Uiso 1 1 d
H7A H -0.1731(10) 0.072(2) 0.7724(6) 0.031(4) Uiso 1 1 d
H7B H -0.2167(13) 0.154(3) 0.7300(6) 0.052(6) Uiso 1 1 d
H7C H -0.1706(13) -0.045(3) 0.7269(7) 0.057(6) Uiso 1 1 d
H8A H -0.1302(12) 0.476(3) 0.6885(6) 0.042(5) Uiso 1 1 d
H8B H -0.1908(11) 0.310(2) 0.6724(5) 0.034(5) Uiso 1 1 d
H9A H -0.0633(16) 0.456(3) 0.6171(8) 0.072(7) Uiso 1 1 d
H9B H -0.1240(15) 0.307(4) 0.6043(8) 0.074(8) Uiso 1 1 d
H10A H -0.1759(12) 0.602(3) 0.5769(7) 0.045(5) Uiso 1 1 d
H10B H -0.1834(15) 0.673(4) 0.6248(8) 0.071(7) Uiso 1 1 d
H10C H -0.2432(16) 0.515(3) 0.6092(7) 0.064(6) Uiso 1 1 d
H13A H 0.3736(11) 0.058(3) 0.6086(6) 0.040(5) Uiso 1 1 d
H14A H 0.4997(12) 0.142(3) 0.5688(6) 0.044(5) Uiso 1 1 d
H16A H 0.3529(10) 0.300(2) 0.4668(6) 0.034(5) Uiso 1 1 d
H17A H 0.2273(11) 0.222(3) 0.5063(6) 0.038(5) Uiso 1 1 d

loop_
_atom_site_aniso_label
_atom_site_aniso_U_11
_atom_site_aniso_U_22
_atom_site_aniso_U_33
_atom_site_aniso_U_23
_atom_site_aniso_U_13
_atom_site_aniso_U_12
O1 0.0209(5) 0.0307(6) 0.0197(5) 0.0006(4) 0.0034(4) 0.0004(4)
O2 0.0235(5) 0.0414(6) 0.0256(5) 0.0048(5) -0.0006(4) 0.0052(4)
O3 0.0242(5) 0.0367(6) 0.0195(5) 0.0000(4) 0.0049(4) -0.0038(4)
O4 0.0179(6) 0.0828(10) 0.0675(9) 0.0173(8) 0.0048(6) -0.0016(6)
O5 0.0367(7) 0.0494(8) 0.0373(7) 0.0037(6) 0.0131(5) -0.0069(6)
N1 0.0156(6) 0.0299(7) 0.0208(6) -0.0001(5) -0.0006(5) 0.0016(5)
N2 0.0233(7) 0.0316(7) 0.0418(8) -0.0008(6) 0.0081(5) -0.0019(5)
C1 0.0246(7) 0.0279(8) 0.0196(7) 0.0037(6) 0.0027(5) 0.0020(6)
C2 0.0288(8) 0.0244(8) 0.0237(7) 0.0009(6) 0.0042(6) -0.0022(6)
C3 0.0218(7) 0.0267(8) 0.0214(7) -0.0009(6) 0.0019(5) -0.0039(6)
C4 0.0214(7) 0.0274(8) 0.0191(7) -0.0010(6) 0.0034(5) -0.0018(5)
C5 0.0226(7) 0.0256(8) 0.0235(7) -0.0032(6) 0.0032(5) -0.0031(6)
C6 0.0214(7) 0.0336(8) 0.0201(7) -0.0011(6) 0.0013(5) -0.0025(6)
C7 0.0258(8) 0.0449(11) 0.0313(9) 0.0097(8) 0.0062(7) -0.0022(7)
C8 0.0228(7) 0.0293(8) 0.0258(7) -0.0019(6) 0.0028(6) 0.0006(6)
C9 0.0347(9) 0.0469(11) 0.0354(9) 0.0137(8) 0.0093(7) 0.0103(8)
C10 0.0379(10) 0.0375(10) 0.0400(10) 0.0074(8) 0.0000(8) 0.0065(8)
C11 0.0227(7) 0.0213(7) 0.0226(7) -0.0026(6) 0.0011(5) 0.0020(5)
C12 0.0187(6) 0.0201(7) 0.0223(7) -0.0039(5) 0.0017(5) 0.0008(5)
C13 0.0231(7) 0.0365(9) 0.0276(8) 0.0073(7) -0.0013(6) 0.0027(6)
C14 0.0166(7) 0.0421(10) 0.0384(9) 0.0067(7) -0.0025(6) 0.0011(6)
C15 0.0188(7) 0.0265(8) 0.0299(8) -0.0022(6) 0.0053(5) -0.0013(6)
C16 0.0250(7) 0.0325(8) 0.0212(7) 0.0002(6) 0.0012(5) 0.0003(6)
C17 0.0180(7) 0.0364(9) 0.0229(7) -0.0011(6) -0.0019(5) 0.0007(6)

loop_
_atom_type_symbol
_atom_type_description
_atom_type_scat_dispersion_real
_atom_type_scat_dispersion_imag
_atom_type_scat_source
C C 0.0033 0.0016 'International Tables Vol C Tables 4.2.6.8 and 6.1.1.4'
H H 0.0000 0.0000 'International Tables Vol C Tables 4.2.6.8 and 6.1.1.4'
N N 0.0061 0.0033 'International Tables Vol C Tables 4.2.6.8 and 6.1.1.4'
O O 0.0106 0.0060 'International Tables Vol C Tables 4.2.6.8 and 6.1.1.4'

loop_
_geom_angle_atom_site_label_1
_geom_angle_atom_site_label_2
_geom_angle_atom_site_label_3
_geom_angle
C11 O1 C1 116.41(11)
C7 O3 C4 117.26(11)
C11 N1 C12 127.04(12)
O5 N2 O4 122.09(13)
O5 N2 C15 119.70(13)
O4 N2 C15 118.21(14)
O1 C1 C6 108.83(12)
O1 C1 C2 105.95(11)
C6 C1 C2 111.71(12)
C1 C2 C3 111.80(12)
C2 C3 C4 112.88(12)
O3 C4 C3 111.14(12)
O3 C4 C5 103.33(11)
C3 C4 C5 109.51(11)
O3 C4 C8 109.17(11)
C3 C4 C8 112.24(12)
C5 C4 C8 111.11(12)
C6 C5 C4 113.29(12)
C1 C6 C5 111.65(12)
C9 C8 C4 116.20(12)
C10 C9 C8 114.27(15)
O2 C11 O1 125.75(13)
O2 C11 N1 126.02(13)
O1 C11 N1 108.23(11)
N1 C12 C13 123.37(13)
N1 C12 C17 117.31(12)
C13 C12 C17 119.31(13)
C14 C13 C12 119.49(14)
C15 C14 C13 120.29(14)
C14 C15 C16 121.30(13)
C14 C15 N2 118.96(13)
C16 C15 N2 119.74(13)
C17 C16 C15 118.68(14)
C16 C17 C12 120.91(13)

loop_
_geom_bond_atom_site_label_1
_geom_bond_atom_site_label_2
_geom_bond_distance
O1 C11 1.3431(16)
O1 C1 1.4710(16)
O2 C11 1.2069(17)
O3 C7 1.4184(19)
O3 C4 1.4508(16)
O4 N2 1.2256(17)
O5 N2 1.2243(18)
N1 C11 1.3739(18)
N1 C12 1.3949(17)
N2 C15 1.4529(18)
C1 C6 1.514(2)
C1 C2 1.517(2)
C2 C3 1.528(2)
C3 C4 1.533(2)
C4 C5 1.5335(19)
C4 C8 1.536(2)
C5 C6 1.529(2)
C8 C9 1.513(2)
C9 C10 1.508(2)
C12 C13 1.3961(19)
C12 C17 1.401(2)
C13 C14 1.379(2)
C14 C15 1.377(2)
C15 C16 1.385(2)
C16 C17 1.377(2)

loop_
_geom_torsion_atom_site_label_1
_geom_torsion_atom_site_label_2
_geom_torsion_atom_site_label_3
_geom_torsion_atom_site_label_4
_geom_torsion
C11 O1 C1 C6 83.97(14)
C11 O1 C1 C2 -155.78(12)
O1 C1 C2 C3 -64.32(15)
C6 C1 C2 C3 54.05(16)
C1 C2 C3 C4 -54.68(16)
C7 O3 C4 C3 -59.28(16)
C7 O3 C4 C5 -176.65(13)
C7 O3 C4 C8 65.05(16)
C2 C3 C4 O3 -60.38(15)
C2 C3 C4 C5 53.15(16)
C2 C3 C4 C8 177.05(12)
O3 C4 C5 C6 65.47(14)
C3 C4 C5 C6 -53.03(15)
C8 C4 C5 C6 -177.59(12)
O1 C1 C6 C5 63.02(15)
C2 C1 C6 C5 -53.61(16)
C4 C5 C6 C1 54.16(16)
O3 C4 C8 C9 -179.73(14)
C3 C4 C8 C9 -56.05(18)
C5 C4 C8 C9 66.95(18)
C4 C8 C9 C10 -178.89(16)
C1 O1 C11 O2 5.5(2)
C1 O1 C11 N1 -175.18(11)
C12 N1 C11 O2 -2.4(2)
C12 N1 C11 O1 178.30(13)
C11 N1 C12 C13 1.6(2)
C11 N1 C12 C17 -177.14(14)
N1 C12 C13 C14 -177.01(15)
C17 C12 C13 C14 1.7(2)
C12 C13 C14 C15 -0.7(3)
C13 C14 C15 C16 -0.4(3)
C13 C14 C15 N2 179.26(15)
O5 N2 C15 C14 -179.75(15)
O4 N2 C15 C14 -0.3(2)
O5 N2 C15 C16 -0.1(2)
O4 N2 C15 C16 179.37(15)
C14 C15 C16 C17 0.4(2)
N2 C15 C16 C17 -179.21(14)
C15 C16 C17 C12 0.6(2)
N1 C12 C17 C16 177.13(14)
C13 C12 C17 C16 -1.6(2)
